data_4324250
loop_
_publ_author_name
'Hartmut Schubert'
'J\"org-Alexander Dimmer'
'Fritz-Robert K\"uchle'
'Klaus Eichele'
'Lars Wesemann'

_publ_section_title
;
 Homoleptic Coinage Metal Compounds of Group(IV) heteroborates
;
_journal_name_full 'Inorganic Chemistry'
_journal_page_first 664
_journal_page_last 670
_journal_paper_doi 10.1021/ic102118n
_journal_volume 50
_journal_year 2011
_chemical_formula_moiety 'Ag6 B66 Ge6 H66, 6(C8 H20 N), 6(C2 H3 N)'
_chemical_formula_sum 'C60 H204 Ag6 B66 Ge6 N12'
_chemical_formula_weight 2890.69
_chemical_name_systematic
;
 ?
;
_space_group_IT_number 2
_symmetry_cell_setting triclinic
_symmetry_space_group_name_Hall '-P 1'
_symmetry_space_group_name_H-M 'P -1'
_atom_sites_solution_hydrogens calculated
_atom_sites_solution_primary direct
_atom_sites_solution_secondary difmap
_audit_creation_method SHELXL-97
_cell_angle_alpha 66.385(6)
_cell_angle_beta 81.051(6)
_cell_angle_gamma 75.412(6)
_cell_formula_units_Z 1
_cell_length_a 15.3897(11)
_cell_length_b 15.6967(11)
_cell_length_c 15.7315(13)
_cell_measurement_reflns_used 31947
_cell_measurement_temperature 173(2)
_cell_measurement_theta_max 59.21
_cell_measurement_theta_min 4.58
_cell_volume 3363.3(5)
_computing_cell_refinement x-Area
_computing_data_collection x-Area
_computing_data_reduction x-Area
_computing_molecular_graphics 'ortep for windows'
_computing_structure_refinement 'SHELXL-97 (Sheldrick, 1997)'
_computing_structure_solution 'SHELXS-97 (Sheldrick, 1997)'
_diffrn_ambient_temperature 173(2)
_diffrn_measured_fraction_theta_full 0.988
_diffrn_measured_fraction_theta_max 0.988
_diffrn_measurement_device_type 'Stoe IPDS 2T'
_diffrn_measurement_method 'omega scans'
_diffrn_radiation_monochromator graphite
_diffrn_radiation_source 'fine-focus sealed tube'
_diffrn_radiation_type MoK\a
_diffrn_radiation_wavelength 0.71073
_diffrn_reflns_av_R_equivalents 0.1122
_diffrn_reflns_av_sigmaI/netI 0.0679
_diffrn_reflns_limit_h_max 18
_diffrn_reflns_limit_h_min -18
_diffrn_reflns_limit_k_max 18
_diffrn_reflns_limit_k_min -18
_diffrn_reflns_limit_l_max 18
_diffrn_reflns_limit_l_min -18
_diffrn_reflns_number 44710
_diffrn_reflns_theta_full 25.35
_diffrn_reflns_theta_max 25.35
_diffrn_reflns_theta_min 5.67
_exptl_absorpt_coefficient_mu 2.210
_exptl_absorpt_correction_T_max 0.8002
_exptl_absorpt_correction_T_min 0.6135
_exptl_absorpt_correction_type numerical
_exptl_absorpt_process_details 'x-red, x-shape'
_exptl_crystal_colour green
_exptl_crystal_density_diffrn 1.427
_exptl_crystal_description block
_exptl_crystal_F_000 1452
_exptl_crystal_size_max 0.27
_exptl_crystal_size_mid 0.19
_exptl_crystal_size_min 0.18
_refine_diff_density_max 1.845
_refine_diff_density_min -2.308
_refine_diff_density_rms 0.127
_refine_ls_extinction_method none
_refine_ls_goodness_of_fit_ref 1.037
_refine_ls_hydrogen_treatment constr
_refine_ls_matrix_type full
_refine_ls_number_parameters 577
_refine_ls_number_reflns 12154
_refine_ls_number_restraints 10
_refine_ls_restrained_S_all 1.042
_refine_ls_R_factor_all 0.0818
_refine_ls_R_factor_gt 0.0713
_refine_ls_shift/su_max 0.001
_refine_ls_shift/su_mean 0.000
_refine_ls_structure_factor_coef Fsqd
_refine_ls_weighting_details 'calc w=1/[\s^2^(Fo^2^)+(0.0699P)^2^+16.3261P] where P=(Fo^2^+2Fc^2^)/3'
_refine_ls_weighting_scheme calc
_refine_ls_wR_factor_gt 0.1707
_refine_ls_wR_factor_ref 0.1790
_reflns_number_gt 10339
_reflns_number_total 12154
_reflns_threshold_expression >2sigma(I)
_cod_data_source_file ic102118n_si_001_2.cif
_cod_data_source_block jd92
_cod_original_cell_volume 3363.3(4)
_cod_database_code 4324250

loop_
_symmetry_equiv_pos_as_xyz
'x, y, z'
'-x, -y, -z'

loop_
_atom_site_label
_atom_site_type_symbol
_atom_site_fract_x
_atom_site_fract_y
_atom_site_fract_z
_atom_site_U_iso_or_equiv
_atom_site_adp_type
_atom_site_occupancy
_atom_site_symmetry_multiplicity
_atom_site_calc_flag
_atom_site_refinement_flags
_atom_site_disorder_assembly
_atom_site_disorder_group
B205 B 0.8175(6) 0.5297(6) 0.2365(6) 0.0522(19) Uani 1 1 d . . .
H205 H 0.7730 0.5985 0.2306 0.063 Uiso 1 1 calc R . .
B203 B 0.9355(5) 0.3455(5) 0.3485(5) 0.0423(16) Uani 1 1 d . . .
H203 H 0.9668 0.2973 0.4138 0.051 Uiso 1 1 calc R . .
B202 B 1.0027(5) 0.4037(5) 0.2419(5) 0.0408(15) Uani 1 1 d . . .
H202 H 1.0764 0.3921 0.2400 0.049 Uiso 1 1 calc R . .
B201 B 0.9315(6) 0.5183(5) 0.1706(5) 0.0445(16) Uani 1 1 d . . .
H201 H 0.9598 0.5795 0.1226 0.053 Uiso 1 1 calc R . .
B104 B 1.2877(6) 0.3044(5) 0.5846(6) 0.0501(18) Uani 1 1 d . . .
H104 H 1.2940 0.3666 0.5973 0.060 Uiso 1 1 calc R . .
B101 B 1.1728(6) 0.1883(5) 0.5580(6) 0.0473(17) Uani 1 1 d . . .
H101 H 1.1062 0.1768 0.5541 0.057 Uiso 1 1 calc R . .
B302 B 0.9105(7) 0.1727(6) 0.7351(6) 0.055(2) Uani 1 1 d . . .
H302 H 0.9697 0.1195 0.7269 0.066 Uiso 1 1 calc R . .
B305 B 0.7678(6) 0.3511(6) 0.6537(6) 0.056(2) Uani 1 1 d . . .
H305 H 0.7375 0.4117 0.5936 0.067 Uiso 1 1 calc R . .
B204 B 0.8211(5) 0.4224(6) 0.3462(6) 0.0480(17) Uani 1 1 d . . .
H204 H 0.7799 0.4227 0.4099 0.058 Uiso 1 1 calc R . .
B301 B 0.8185(6) 0.2321(6) 0.6506(6) 0.055(2) Uani 1 1 d . . .
H301 H 0.8189 0.2167 0.5882 0.066 Uiso 1 1 calc R . .
B304 B 0.8256(7) 0.3671(6) 0.7388(6) 0.059(2) Uani 1 1 d . . .
H304 H 0.8319 0.4376 0.7330 0.071 Uiso 1 1 calc R . .
B110 B 1.2333(6) 0.1221(6) 0.6581(6) 0.0527(19) Uani 1 1 d . . .
H110 H 1.2043 0.0686 0.7176 0.063 Uiso 1 1 calc R . .
B303 B 0.9135(8) 0.2581(6) 0.7900(6) 0.063(2) Uani 1 1 d . . .
H303 H 0.9747 0.2595 0.8169 0.076 Uiso 1 1 calc R . .
B109 B 1.3020(6) 0.1908(6) 0.6734(6) 0.0541(19) Uani 1 1 d . . .
H109 H 1.3175 0.1812 0.7430 0.065 Uiso 1 1 calc R . .
C61 C 0.8361(7) 0.4626(7) 0.9289(7) 0.080(3) Uiso 1 1 d . . .
H61A H 0.8637 0.5143 0.9198 0.120 Uiso 1 1 calc R . .
H61B H 0.8522 0.4438 0.8765 0.120 Uiso 1 1 calc R . .
H61C H 0.8564 0.4097 0.9843 0.120 Uiso 1 1 calc R . .
C60 C 0.7430(9) 0.4915(8) 0.9376(8) 0.091(3) Uiso 1 1 d . . .
N6 N 0.6673(9) 0.5135(9) 0.9525(9) 0.122(4) Uiso 1 1 d . . .
C71 C 0.4730(9) 0.8909(10) 0.1741(9) 0.107(4) Uiso 1 1 d . . .
H71A H 0.4490 0.8722 0.1330 0.161 Uiso 1 1 calc R . .
H71B H 0.4263 0.9035 0.2182 0.161 Uiso 1 1 calc R . .
H71C H 0.5206 0.8406 0.2064 0.161 Uiso 1 1 calc R . .
C50 C 0.6283(10) 0.9792(11) 0.6791(11) 0.114(4) Uiso 1 1 d . . .
C51 C 0.6100(10) 1.0492(10) 0.5898(10) 0.112(4) Uiso 1 1 d . . .
H51A H 0.6297 1.0211 0.5442 0.168 Uiso 1 1 calc R . .
H51B H 0.6413 1.0990 0.5776 0.168 Uiso 1 1 calc R . .
H51C H 0.5465 1.0751 0.5871 0.168 Uiso 1 1 calc R . .
N7 N 0.5472(15) 1.0347(17) 0.0796(16) 0.211(8) Uiso 1 1 d . . .
N5 N 0.6368(12) 0.9196(14) 0.7503(14) 0.176(6) Uiso 1 1 d . . .
C70 C 0.5075(13) 0.9751(15) 0.1213(14) 0.145(6) Uiso 1 1 d . . .
B105 B 1.1928(5) 0.2443(5) 0.6358(5) 0.0441(16) Uani 1 1 d . . .
H105 H 1.1390 0.2687 0.6809 0.053 Uiso 1 1 calc R . .
N1 N 0.5000 0.5000 0.5000 0.057(2) Uiso 1 2 d S . .
C112 C 0.4548(8) 0.3999(8) 0.6659(8) 0.089(3) Uiso 1 1 d . . .
H11Y H 0.4708 0.3731 0.7294 0.134 Uiso 0.503(14) 1 calc PR A 1
H11B H 0.4530 0.3498 0.6464 0.134 Uiso 0.503(14) 1 calc PR A 1
H11C H 0.3968 0.4418 0.6608 0.134 Uiso 0.503(14) 1 calc PR A 1
H11D H 0.4124 0.3618 0.7030 0.134 Uiso 0.497(14) 1 d PR A 2
H11E H 0.4497 0.4523 0.6846 0.134 Uiso 0.497(14) 1 d PR A 2
H11F H 0.5147 0.3618 0.6746 0.134 Uiso 0.497(14) 1 d PR A 2
C132 C 0.5862(8) 0.3536(9) 0.4662(9) 0.099(3) Uiso 1 1 d . . .
H13A H 0.5782 0.3061 0.4460 0.148 Uiso 0.503(14) 1 calc PR A 1
H13B H 0.6083 0.3235 0.5274 0.148 Uiso 0.503(14) 1 calc PR A 1
H13C H 0.6287 0.3884 0.4240 0.148 Uiso 0.503(14) 1 calc PR A 1
H13D H 0.6432 0.3107 0.4673 0.148 Uiso 0.497(14) 1 d PR A 2
H13E H 0.5675 0.3846 0.4037 0.148 Uiso 0.497(14) 1 d PR A 2
H13F H 0.5423 0.3187 0.5052 0.148 Uiso 0.497(14) 1 d PR A 2
N2 N 0.5829(6) 0.2553(7) 0.1613(6) 0.093(3) Uiso 1 1 d D . .
C111 C 0.5278(11) 0.4581(12) 0.6015(11) 0.058(4) Uiso 0.503(14) 1 d P A 1
H11A H 0.5303 0.5088 0.6209 0.070 Uiso 0.503(14) 1 calc PR A 1
H11Z H 0.5868 0.4164 0.6066 0.070 Uiso 0.503(14) 1 calc PR A 1
C131 C 0.4852(13) 0.4302(13) 0.4684(13) 0.072(5) Uiso 0.503(14) 1 d P A 1
H13Y H 0.4625 0.4613 0.4068 0.087 Uiso 0.503(14) 1 calc PR A 1
H13Z H 0.4415 0.3956 0.5103 0.087 Uiso 0.503(14) 1 calc PR A 1
C121 C 0.4337(11) 0.4413(11) 0.5568(10) 0.055(4) Uiso 0.497(14) 1 d P A 2
H12A H 0.4377 0.3890 0.5373 0.066 Uiso 0.497(14) 1 calc PR A 2
H12B H 0.3732 0.4798 0.5480 0.066 Uiso 0.497(14) 1 calc PR A 2
C141 C 0.5950(12) 0.4293(12) 0.5021(12) 0.065(5) Uiso 0.497(14) 1 d P A 2
H14A H 0.6396 0.4645 0.4632 0.078 Uiso 0.497(14) 1 calc PR A 2
H14B H 0.6144 0.3985 0.5651 0.078 Uiso 0.497(14) 1 calc PR A 2
N3 N 0.8330(5) 0.8318(5) 0.9800(5) 0.0668(17) Uiso 1 1 d . . .
C332 C 0.817(2) 0.7489(18) 0.8727(18) 0.069(7) Uiso 0.549(11) 1 d P B 1
H33A H 0.7910 0.7584 0.8174 0.104 Uiso 0.549(11) 1 calc PR B 1
H33B H 0.7948 0.7002 0.9247 0.104 Uiso 0.549(11) 1 calc PR B 1
H33C H 0.8817 0.7301 0.8652 0.104 Uiso 0.549(11) 1 calc PR B 1
C322 C 0.9805(16) 0.8625(16) 0.9072(14) 0.076(5) Uiso 0.549(11) 1 d P B 1
H32A H 1.0435 0.8338 0.9089 0.114 Uiso 0.549(11) 1 calc PR B 1
H32B H 0.9705 0.9191 0.9202 0.114 Uiso 0.549(11) 1 calc PR B 1
H32C H 0.9608 0.8786 0.8466 0.114 Uiso 0.549(11) 1 calc PR B 1
C341 C 0.7878(11) 0.7541(12) 1.0582(12) 0.069(4) Uiso 0.549(11) 1 d P B 1
H34A H 0.8117 0.6945 1.0495 0.083 Uiso 0.549(11) 1 calc PR B 1
H34B H 0.8073 0.7460 1.1172 0.083 Uiso 0.549(11) 1 calc PR B 1
C321 C 0.9265(11) 0.7912(12) 0.9816(12) 0.068(4) Uiso 0.549(11) 1 d P B 1
H32D H 0.9376 0.7335 0.9692 0.081 Uiso 0.549(11) 1 calc PR B 1
H32E H 0.9466 0.7746 1.0427 0.081 Uiso 0.549(11) 1 calc PR B 1
C342 C 0.6835(14) 0.7693(15) 1.0670(15) 0.089(6) Uiso 0.549(11) 1 d P B 1
H34C H 0.6657 0.7160 1.1175 0.133 Uiso 0.549(11) 1 calc PR B 1
H34D H 0.6625 0.7751 1.0103 0.133 Uiso 0.549(11) 1 calc PR B 1
H34E H 0.6580 0.8263 1.0788 0.133 Uiso 0.549(11) 1 calc PR B 1
C331 C 0.7940(12) 0.8399(12) 0.8894(12) 0.070(4) Uiso 0.549(11) 1 d P B 1
H33D H 0.7290 0.8598 0.8942 0.084 Uiso 0.549(11) 1 calc PR B 1
H33E H 0.8167 0.8888 0.8363 0.084 Uiso 0.549(11) 1 calc PR B 1
C312 C 0.8264(14) 0.9244(14) 1.0765(13) 0.079(5) Uiso 0.549(11) 1 d P B 1
H31A H 0.8026 0.9862 1.0787 0.118 Uiso 0.549(11) 1 calc PR B 1
H31B H 0.8908 0.9106 1.0767 0.118 Uiso 0.549(11) 1 calc PR B 1
H31C H 0.8027 0.8775 1.1297 0.118 Uiso 0.549(11) 1 calc PR B 1
C311 C 0.8002(13) 0.9225(13) 0.9902(13) 0.075(5) Uiso 0.549(11) 1 d P B 1
H31D H 0.7351 0.9382 0.9899 0.090 Uiso 0.549(11) 1 calc PR B 1
H31E H 0.8231 0.9713 0.9369 0.090 Uiso 0.549(11) 1 calc PR B 1
C351 C 0.8657(13) 0.8192(13) 1.0751(12) 0.060(4) Uiso 0.451(11) 1 d P B 2
H35A H 0.9228 0.7738 1.0848 0.072 Uiso 0.451(11) 1 calc PR B 2
H35B H 0.8231 0.7900 1.1238 0.072 Uiso 0.451(11) 1 calc PR B 2
C381 C 0.8402(16) 0.7436(16) 0.9770(15) 0.077(6) Uiso 0.451(11) 1 d P B 2
H38A H 0.8092 0.7056 1.0324 0.092 Uiso 0.451(11) 1 calc PR B 2
H38B H 0.9032 0.7122 0.9783 0.092 Uiso 0.451(11) 1 calc PR B 2
C361 C 0.9155(16) 0.8815(16) 0.9088(16) 0.077(6) Uiso 0.451(11) 1 d P B 2
H36A H 0.9041 0.8948 0.8453 0.092 Uiso 0.451(11) 1 calc PR B 2
H36B H 0.9129 0.9418 0.9136 0.092 Uiso 0.451(11) 1 calc PR B 2
C371 C 0.7594(17) 0.9153(17) 0.9550(18) 0.084(6) Uiso 0.451(11) 1 d P B 2
H37A H 0.7491 0.9386 0.8894 0.101 Uiso 0.451(11) 1 calc PR B 2
H37B H 0.7729 0.9659 0.9679 0.101 Uiso 0.451(11) 1 calc PR B 2
C372 C 0.679(3) 0.883(3) 1.013(3) 0.153(14) Uiso 0.451(11) 1 d P B 2
H37C H 0.6283 0.9352 0.9997 0.230 Uiso 0.451(11) 1 calc PR B 2
H37D H 0.6908 0.8598 1.0776 0.230 Uiso 0.451(11) 1 calc PR B 2
H37E H 0.6670 0.8328 0.9995 0.230 Uiso 0.451(11) 1 calc PR B 2
C362 C 1.010(2) 0.822(2) 0.928(2) 0.095(8) Uiso 0.451(11) 1 d P B 2
H36C H 1.0528 0.8555 0.8851 0.142 Uiso 0.451(11) 1 calc PR B 2
H36D H 1.0144 0.7627 0.9206 0.142 Uiso 0.451(11) 1 calc PR B 2
H36E H 1.0227 0.8085 0.9904 0.142 Uiso 0.451(11) 1 calc PR B 2
C352 C 0.8786(16) 0.9089(15) 1.0900(15) 0.072(5) Uiso 0.451(11) 1 d P B 2
H35C H 0.8979 0.8896 1.1514 0.108 Uiso 0.451(11) 1 calc PR B 2
H35D H 0.8226 0.9544 1.0828 0.108 Uiso 0.451(11) 1 calc PR B 2
H35E H 0.9232 0.9372 1.0450 0.108 Uiso 0.451(11) 1 calc PR B 2
C382 C 0.800(3) 0.746(3) 0.887(3) 0.106(16) Uiso 0.451(11) 1 d P B 2
H38C H 0.8068 0.6828 0.8907 0.159 Uiso 0.451(11) 1 calc PR B 2
H38D H 0.8321 0.7817 0.8322 0.159 Uiso 0.451(11) 1 calc PR B 2
H38E H 0.7375 0.7767 0.8858 0.159 Uiso 0.451(11) 1 calc PR B 2
N4 N 0.0000 0.0000 0.5000 0.0508(19) Uiso 1 2 d S . .
C412 C -0.0871(6) 0.0494(6) 0.3576(6) 0.064(2) Uiso 1 1 d . . .
H41Y H -0.0558 0.0587 0.2979 0.096 Uiso 0.489(13) 1 calc PR C 1
H41Z H -0.0979 0.1069 0.3692 0.096 Uiso 0.489(13) 1 calc PR C 1
H41C H -0.1435 0.0332 0.3586 0.096 Uiso 0.489(13) 1 calc PR C 1
H41D H -0.1258 0.1019 0.3148 0.096 Uiso 0.511(13) 1 d PR C 2
H41E H -0.1178 -0.0022 0.3886 0.096 Uiso 0.511(13) 1 d PR C 2
H41F H -0.0336 0.0290 0.3244 0.096 Uiso 0.511(13) 1 d PR C 2
C432 C 0.1383(9) 0.0196(10) 0.3879(10) 0.110(4) Uiso 1 1 d . . .
H43Y H 0.1785 0.0598 0.3496 0.165 Uiso 0.489(13) 1 calc PR C 1
H43Z H 0.1103 0.0005 0.3500 0.165 Uiso 0.489(13) 1 calc PR C 1
H43C H 0.1713 -0.0357 0.4337 0.165 Uiso 0.489(13) 1 calc PR C 1
H43D H 0.1872 -0.0133 0.3593 0.165 Uiso 0.511(13) 1 d PR C 2
H43E H 0.1617 0.0457 0.4231 0.165 Uiso 0.511(13) 1 d PR C 2
H43F H 0.1022 0.0700 0.3407 0.165 Uiso 0.511(13) 1 d PR C 2
C411 C -0.0280(10) -0.0341(10) 0.4356(10) 0.049(4) Uiso 0.489(13) 1 d P . 1
H41A H -0.0623 -0.0827 0.4705 0.058 Uiso 0.489(13) 1 calc PR C 1
H41B H 0.0251 -0.0625 0.4065 0.058 Uiso 0.489(13) 1 calc PR C 1
C431 C 0.0665(10) 0.0738(11) 0.4363(11) 0.053(4) Uiso 0.489(13) 1 d P C 1
H43A H 0.0325 0.1301 0.3909 0.063 Uiso 0.489(13) 1 calc PR C 1
H43B H 0.0937 0.0933 0.4753 0.063 Uiso 0.489(13) 1 calc PR C 1
C421 C -0.0599(10) 0.0809(10) 0.4329(10) 0.053(4) Uiso 0.511(13) 1 d P C 2
H42A H -0.0293 0.1333 0.4018 0.063 Uiso 0.511(13) 1 calc PR C 2
H42B H -0.1138 0.1025 0.4662 0.063 Uiso 0.511(13) 1 calc PR C 2
C441 C 0.0695(12) -0.0607(13) 0.4625(12) 0.067(5) Uiso 0.511(13) 1 d P C 2
H44A H 0.0436 -0.0864 0.4279 0.081 Uiso 0.511(13) 1 calc PR C 2
H44B H 0.1035 -0.1127 0.5115 0.081 Uiso 0.511(13) 1 calc PR C 2
C212 C 0.5217(16) 0.3395(19) -0.0067(15) 0.099(6) Uiso 0.574(12) 1 d P D 1
H21A H 0.4700 0.3468 -0.0383 0.148 Uiso 0.574(12) 1 calc PR D 1
H21B H 0.5745 0.3100 -0.0340 0.148 Uiso 0.574(12) 1 calc PR D 1
H21C H 0.5282 0.4008 -0.0123 0.148 Uiso 0.574(12) 1 calc PR D 1
C241 C 0.6755(13) 0.2378(14) 0.1127(14) 0.083(5) Uiso 0.574(12) 1 d P D 1
H24A H 0.7220 0.2385 0.1474 0.100 Uiso 0.574(12) 1 calc PR D 1
H24B H 0.6782 0.2859 0.0505 0.100 Uiso 0.574(12) 1 calc PR D 1
C211 C 0.5095(13) 0.2781(13) 0.0944(12) 0.080(5) Uiso 0.574(12) 1 d P D 1
H21D H 0.5005 0.2180 0.0975 0.097 Uiso 0.574(12) 1 calc PR D 1
H21E H 0.4540 0.3082 0.1189 0.097 Uiso 0.574(12) 1 calc PR D 1
C242 C 0.687(2) 0.138(2) 0.109(2) 0.128(9) Uiso 0.574(12) 1 d P D 1
H24C H 0.7448 0.1224 0.0792 0.192 Uiso 0.574(12) 1 calc PR D 1
H24D H 0.6405 0.1390 0.0746 0.192 Uiso 0.574(12) 1 calc PR D 1
H24E H 0.6835 0.0919 0.1712 0.192 Uiso 0.574(12) 1 calc PR D 1
C231 C 0.5813(14) 0.3562(12) 0.1599(15) 0.092(6) Uiso 0.574(12) 1 d PD D 1
H23A H 0.6344 0.3512 0.1891 0.111 Uiso 0.574(12) 1 calc PR D 1
H23B H 0.5872 0.3986 0.0955 0.111 Uiso 0.574(12) 1 calc PR D 1
C232 C 0.4989(14) 0.4045(15) 0.2069(15) 0.093(6) Uiso 0.574(12) 1 d P D 1
H23C H 0.5071 0.4655 0.2003 0.140 Uiso 0.574(12) 1 calc PR D 1
H23D H 0.4932 0.3654 0.2717 0.140 Uiso 0.574(12) 1 calc PR D 1
H23E H 0.4455 0.4125 0.1778 0.140 Uiso 0.574(12) 1 calc PR D 1
C281 C 0.5661(12) 0.1912(12) 0.2548(10) 0.080(5) Uiso 0.574(12) 1 d PD D 1
H28A H 0.5691 0.1291 0.2537 0.096 Uiso 0.574(12) 1 calc PR D 1
H28B H 0.5053 0.2133 0.2761 0.096 Uiso 0.574(12) 1 calc PR D 1
C262 C 0.760(2) 0.156(2) 0.131(2) 0.113(10) Uiso 0.426(12) 1 d P D 2
H26A H 0.7880 0.0915 0.1390 0.169 Uiso 0.426(12) 1 calc PR D 2
H26B H 0.7887 0.1770 0.1664 0.169 Uiso 0.426(12) 1 calc PR D 2
H26C H 0.7647 0.1961 0.0662 0.169 Uiso 0.426(12) 1 calc PR D 2
C251 C 0.587(3) 0.317(2) 0.0654(15) 0.132(13) Uiso 0.426(12) 1 d PD D 2
H25A H 0.6489 0.3194 0.0440 0.158 Uiso 0.426(12) 1 calc PR D 2
H25B H 0.5548 0.3807 0.0592 0.158 Uiso 0.426(12) 1 calc PR D 2
C271 C 0.5084(15) 0.1958(18) 0.211(2) 0.095(8) Uiso 0.426(12) 1 d PD D 2
H27A H 0.4969 0.1651 0.1722 0.114 Uiso 0.426(12) 1 calc PR D 2
H27B H 0.5279 0.1471 0.2698 0.114 Uiso 0.426(12) 1 calc PR D 2
C272 C 0.428(2) 0.260(2) 0.225(2) 0.115(10) Uiso 0.426(12) 1 d P D 2
H27C H 0.3821 0.2256 0.2568 0.172 Uiso 0.426(12) 1 calc PR D 2
H27D H 0.4086 0.3069 0.1660 0.172 Uiso 0.426(12) 1 calc PR D 2
H27E H 0.4410 0.2914 0.2618 0.172 Uiso 0.426(12) 1 calc PR D 2
C261 C 0.6562(19) 0.162(2) 0.165(3) 0.140(13) Uiso 0.426(12) 1 d PD D 2
H26D H 0.6554 0.1187 0.2298 0.168 Uiso 0.426(12) 1 calc PR D 2
H26E H 0.6322 0.1334 0.1318 0.168 Uiso 0.426(12) 1 calc PR D 2
C252 C 0.547(3) 0.285(4) 0.005(3) 0.160(17) Uiso 0.426(12) 1 d PD D 2
H25C H 0.5492 0.3298 -0.0579 0.240 Uiso 0.426(12) 1 calc PR D 2
H25D H 0.4851 0.2824 0.0264 0.240 Uiso 0.426(12) 1 calc PR D 2
H25E H 0.5798 0.2236 0.0087 0.240 Uiso 0.426(12) 1 calc PR D 2
C221 C 0.6295(18) 0.2610(16) 0.2366(13) 0.088(7) Uiso 0.426(12) 1 d PD D 2
H22A H 0.6909 0.2670 0.2138 0.105 Uiso 0.426(12) 1 calc PR D 2
H22B H 0.5994 0.3185 0.2471 0.105 Uiso 0.426(12) 1 calc PR D 2
C222 C 0.6319(10) 0.1794(10) 0.3268(9) 0.119(4) Uiso 1 1 d D . .
H22X H 0.6160 0.1350 0.3867 0.178 Uiso 0.574(12) 1 calc PR D 1
H22Y H 0.6279 0.2398 0.3306 0.178 Uiso 0.574(12) 1 calc PR D 1
H22E H 0.6924 0.1561 0.3074 0.178 Uiso 0.574(12) 1 calc PR D 1
H22C H 0.6624 0.1890 0.3700 0.178 Uiso 0.426(12) 1 d PR D 2
H22D H 0.6639 0.1229 0.3168 0.178 Uiso 0.426(12) 1 d PR D 2
H22Z H 0.5719 0.1726 0.3515 0.178 Uiso 0.426(12) 1 d PR D 2
Ag1 Ag 0.93857(4) 0.60949(4) 0.38273(5) 0.05710(18) Uani 1 1 d . . .
Ge3 Ge 0.91227(5) 0.31462(5) 0.64142(5) 0.04287(18) Uani 1 1 d . . .
Ag2 Ag 1.10452(4) 0.49260(4) 0.38641(5) 0.0653(2) Uani 1 1 d . . .
Ge1 Ge 1.18651(5) 0.33393(5) 0.48863(5) 0.04484(18) Uani 1 1 d . . .
Ge2 Ge 0.93173(5) 0.49427(5) 0.31339(5) 0.04269(18) Uani 1 1 d . . .
Ag3 Ag 0.99033(4) 0.36971(6) 0.48172(4) 0.0683(2) Uani 1 1 d . . .
B206 B 0.9471(6) 0.4141(5) 0.1471(5) 0.0441(16) Uani 1 1 d . . .
H206 H 0.9863 0.4100 0.0837 0.053 Uiso 1 1 calc R . .
B306 B 0.8031(7) 0.1473(6) 0.7630(6) 0.060(2) Uani 1 1 d . . .
H306 H 0.7952 0.0766 0.7713 0.071 Uiso 1 1 calc R . .
B207 B 0.9489(6) 0.3124(5) 0.2514(5) 0.0459(17) Uani 1 1 d . . .
H207 H 0.9894 0.2424 0.2555 0.055 Uiso 1 1 calc R . .
B103 B 1.3286(6) 0.2872(6) 0.4735(6) 0.0515(19) Uani 1 1 d . . .
H103 H 1.3622 0.3381 0.4158 0.062 Uiso 1 1 calc R . .
B209 B 0.7730(6) 0.4326(7) 0.2466(6) 0.0545(19) Uani 1 1 d . . .
H209 H 0.6998 0.4408 0.2470 0.065 Uiso 1 1 calc R . .
B102 B 1.2550(6) 0.2145(6) 0.4567(6) 0.0524(19) Uani 1 1 d . . .
H102 H 1.2412 0.2190 0.3884 0.063 Uiso 1 1 calc R . .
B106 B 1.2716(6) 0.1046(5) 0.5532(6) 0.0514(19) Uani 1 1 d . . .
H106 H 1.2679 0.0392 0.5450 0.062 Uiso 1 1 calc R . .
B108 B 1.3816(6) 0.2160(6) 0.5779(7) 0.055(2) Uani 1 1 d . . .
H108 H 1.4490 0.2229 0.5857 0.066 Uiso 1 1 calc R . .
B210 B 0.8384(6) 0.4893(6) 0.1436(6) 0.0485(17) Uani 1 1 d . . .
H210 H 0.8072 0.5347 0.0774 0.058 Uiso 1 1 calc R . .
B309 B 0.7189(8) 0.3329(8) 0.7669(8) 0.079(3) Uani 1 1 d . . .
H309 H 0.6573 0.3818 0.7780 0.095 Uiso 1 1 calc R . .
B107 B 1.3632(6) 0.1634(6) 0.5019(7) 0.056(2) Uani 1 1 d . . .
H107 H 1.4185 0.1368 0.4596 0.068 Uiso 1 1 calc R . .
B208 B 0.8423(6) 0.3235(6) 0.3133(6) 0.0523(19) Uani 1 1 d . . .
H208 H 0.8140 0.2610 0.3573 0.063 Uiso 1 1 calc R . .
B111 B 1.3504(6) 0.1044(6) 0.6235(7) 0.059(2) Uani 1 1 d . . .
H111 H 1.3981 0.0388 0.6604 0.071 Uiso 1 1 calc R . .
B211 B 0.8508(6) 0.3641(6) 0.1902(6) 0.0531(19) Uani 1 1 d . . .
H211 H 0.8274 0.3279 0.1538 0.064 Uiso 1 1 calc R . .
B310 B 0.7175(8) 0.2521(8) 0.7152(8) 0.077(3) Uani 1 1 d . . .
H310 H 0.6542 0.2493 0.6932 0.092 Uiso 1 1 calc R . .
B307 B 0.8577(9) 0.1637(7) 0.8453(6) 0.073(3) Uani 1 1 d . . .
H307 H 0.8853 0.1042 0.9076 0.087 Uiso 1 1 calc R . .
B308 B 0.8062(10) 0.2781(8) 0.8470(7) 0.081(3) Uani 1 1 d . . .
H308 H 0.7998 0.2933 0.9104 0.097 Uiso 1 1 calc R . .
B311 B 0.7406(9) 0.2063(8) 0.8359(8) 0.079(3) Uani 1 1 d . . .
H311 H 0.6930 0.1734 0.8922 0.094 Uiso 1 1 calc R . .

loop_
_atom_site_aniso_label
_atom_site_aniso_U_11
_atom_site_aniso_U_22
_atom_site_aniso_U_33
_atom_site_aniso_U_23
_atom_site_aniso_U_13
_atom_site_aniso_U_12
B205 0.052(5) 0.048(4) 0.054(5) -0.020(4) -0.011(4) -0.001(4)
B203 0.051(4) 0.032(3) 0.042(4) -0.008(3) -0.010(3) -0.012(3)
B202 0.043(4) 0.031(3) 0.043(4) -0.007(3) -0.002(3) -0.008(3)
B201 0.057(5) 0.031(3) 0.040(4) -0.008(3) -0.005(3) -0.006(3)
B104 0.048(4) 0.036(4) 0.062(5) -0.014(3) -0.015(4) -0.004(3)
B101 0.049(4) 0.036(4) 0.055(4) -0.015(3) 0.000(3) -0.012(3)
B302 0.080(6) 0.037(4) 0.041(4) -0.005(3) -0.003(4) -0.019(4)
B305 0.051(5) 0.052(5) 0.055(5) -0.007(4) 0.003(4) -0.020(4)
B204 0.043(4) 0.054(4) 0.053(4) -0.024(4) 0.000(3) -0.015(3)
B301 0.065(5) 0.048(4) 0.053(5) -0.010(4) -0.003(4) -0.031(4)
B304 0.078(6) 0.045(4) 0.054(5) -0.021(4) 0.015(4) -0.020(4)
B110 0.051(5) 0.036(4) 0.059(5) -0.006(3) -0.013(4) -0.004(3)
B303 0.097(7) 0.043(4) 0.049(5) -0.005(4) -0.016(5) -0.026(5)
B109 0.052(5) 0.045(4) 0.058(5) -0.013(4) -0.016(4) 0.000(4)
B105 0.043(4) 0.037(4) 0.046(4) -0.011(3) -0.004(3) -0.005(3)
Ag1 0.0514(3) 0.0559(3) 0.0787(4) -0.0411(3) -0.0052(3) -0.0095(2)
Ge3 0.0501(4) 0.0358(3) 0.0408(4) -0.0093(3) 0.0015(3) -0.0170(3)
Ag2 0.0695(4) 0.0323(3) 0.0718(4) 0.0027(3) -0.0080(3) -0.0079(2)
Ge1 0.0436(4) 0.0342(3) 0.0477(4) -0.0092(3) -0.0046(3) -0.0021(3)
Ge2 0.0523(4) 0.0351(3) 0.0425(4) -0.0133(3) -0.0068(3) -0.0123(3)
Ag3 0.0634(4) 0.1061(5) 0.0395(3) -0.0217(3) 0.0016(2) -0.0372(4)
B206 0.057(5) 0.033(3) 0.039(4) -0.010(3) -0.005(3) -0.008(3)
B306 0.088(7) 0.041(4) 0.050(5) -0.007(4) -0.001(4) -0.034(4)
B207 0.059(5) 0.035(4) 0.042(4) -0.013(3) -0.004(3) -0.010(3)
B103 0.047(4) 0.039(4) 0.061(5) -0.013(4) 0.003(4) -0.010(3)
B209 0.039(4) 0.067(5) 0.061(5) -0.026(4) -0.005(4) -0.013(4)
B102 0.061(5) 0.042(4) 0.050(4) -0.015(3) 0.002(4) -0.011(4)
B106 0.051(4) 0.034(4) 0.064(5) -0.016(3) -0.002(4) -0.006(3)
B108 0.041(4) 0.037(4) 0.078(6) -0.016(4) -0.004(4) 0.000(3)
B210 0.054(5) 0.046(4) 0.044(4) -0.014(3) -0.009(3) -0.008(3)
B309 0.078(7) 0.062(6) 0.083(7) -0.021(5) 0.044(6) -0.030(5)
B107 0.047(4) 0.041(4) 0.071(5) -0.017(4) 0.004(4) -0.005(3)
B208 0.061(5) 0.051(4) 0.054(5) -0.022(4) 0.002(4) -0.027(4)
B111 0.049(5) 0.043(4) 0.068(5) -0.008(4) -0.006(4) -0.001(4)
B211 0.060(5) 0.050(4) 0.053(5) -0.016(4) -0.012(4) -0.019(4)
B310 0.069(6) 0.065(6) 0.089(7) -0.009(5) 0.010(5) -0.043(5)
B307 0.125(9) 0.046(5) 0.042(5) -0.002(4) 0.000(5) -0.039(6)
B308 0.135(10) 0.069(6) 0.050(5) -0.027(5) 0.029(6) -0.053(7)
B311 0.099(8) 0.068(6) 0.067(6) -0.023(5) 0.034(6) -0.041(6)

loop_
_atom_type_symbol
_atom_type_description
_atom_type_scat_dispersion_real
_atom_type_scat_dispersion_imag
_atom_type_scat_source
C C 0.0033 0.0016 'International Tables Vol C Tables 4.2.6.8 and 6.1.1.4'
H H 0.0000 0.0000 'International Tables Vol C Tables 4.2.6.8 and 6.1.1.4'
Ag Ag -0.8971 1.1015 'International Tables Vol C Tables 4.2.6.8 and 6.1.1.4'
B B 0.0013 0.0007 'International Tables Vol C Tables 4.2.6.8 and 6.1.1.4'
Ge Ge 0.1547 1.8001 'International Tables Vol C Tables 4.2.6.8 and 6.1.1.4'
N N 0.0061 0.0033 'International Tables Vol C Tables 4.2.6.8 and 6.1.1.4'

loop_
_geom_angle_atom_site_label_1
_geom_angle_atom_site_label_2
_geom_angle_atom_site_label_3
_geom_angle
_geom_angle_site_symmetry_1
_geom_angle_site_symmetry_3
B209 B205 B210 61.0(5) . .
B209 B205 B204 58.3(5) . .
B210 B205 B204 106.9(6) . .
B209 B205 B201 106.6(6) . .
B210 B205 B201 57.3(4) . .
B204 B205 B201 108.1(5) . .
B209 B205 Ge2 115.4(5) . .
B210 B205 Ge2 113.5(5) . .
B204 B205 Ge2 65.3(4) . .
B201 B205 Ge2 63.5(3) . .
B207 B203 B208 60.4(5) . .
B207 B203 B202 58.7(4) . .
B208 B203 B202 107.4(5) . .
B207 B203 B204 106.9(5) . .
B208 B203 B204 58.1(4) . .
B202 B203 B204 109.0(5) . .
B207 B203 Ge2 114.3(4) . .
B208 B203 Ge2 114.2(5) . .
B202 B203 Ge2 64.0(3) . .
B204 B203 Ge2 64.4(3) . .
B207 B203 Ag3 154.9(5) . .
B208 B203 Ag3 142.9(5) . .
B202 B203 Ag3 106.7(4) . .
B204 B203 Ag3 97.0(4) . .
Ge2 B203 Ag3 69.3(2) . .
B206 B202 B207 60.0(4) . .
B206 B202 B203 106.6(5) . .
B207 B202 B203 58.3(4) . .
B206 B202 B201 58.3(4) . .
B207 B202 B201 106.7(5) . .
B203 B202 B201 108.5(5) . .
B206 B202 Ge2 113.9(4) . .
B207 B202 Ge2 114.8(5) . .
B203 B202 Ge2 65.0(3) . .
B201 B202 Ge2 63.6(3) . .
B210 B201 B206 60.6(5) . .
B210 B201 B202 106.4(5) . .
B206 B201 B202 58.1(4) . .
B210 B201 B205 57.7(4) . .
B206 B201 B205 106.1(5) . .
B202 B201 B205 107.0(5) . .
B210 B201 Ge2 113.6(5) . .
B206 B201 Ge2 114.7(4) . .
B202 B201 Ge2 64.7(3) . .
B205 B201 Ge2 63.3(3) . .
B109 B104 B108 60.3(5) . .
B109 B104 B105 58.3(4) . .
B108 B104 B105 106.5(5) . .
B109 B104 B103 106.8(6) . .
B108 B104 B103 58.1(5) . .
B105 B104 B103 108.2(5) . .
B109 B104 Ge1 114.9(5) . .
B108 B104 Ge1 113.4(5) . .
B105 B104 Ge1 65.1(3) . .
B103 B104 Ge1 63.2(4) . .
B106 B101 B110 60.4(5) . .
B106 B101 B102 58.9(5) . .
B110 B101 B102 107.8(6) . .
B106 B101 B105 106.5(6) . .
B110 B101 B105 58.3(4) . .
B102 B101 B105 108.3(5) . .
B106 B101 Ge1 114.2(5) . .
B110 B101 Ge1 115.5(5) . .
B102 B101 Ge1 63.3(3) . .
B105 B101 Ge1 65.2(3) . .
B306 B302 B307 60.9(6) . .
B306 B302 B303 106.2(7) . .
B307 B302 B303 57.4(5) . .
B306 B302 B301 57.7(5) . .
B307 B302 B301 106.0(7) . .
B303 B302 B301 106.8(6) . .
B306 B302 Ge3 113.9(6) . .
B307 B302 Ge3 114.0(5) . .
B303 B302 Ge3 64.5(4) . .
B301 B302 Ge3 63.5(3) . .
B309 B305 B310 60.0(6) . .
B309 B305 B304 59.5(6) . .
B310 B305 B304 106.8(7) . .
B309 B305 B301 106.9(6) . .
B310 B305 B301 57.8(5) . .
B304 B305 B301 108.1(6) . .
B309 B305 Ge3 115.9(6) . .
B310 B305 Ge3 113.6(6) . .
B304 B305 Ge3 64.7(4) . .
B301 B305 Ge3 63.6(4) . .
B208 B204 B209 60.4(5) . .
B208 B204 B203 58.3(4) . .
B209 B204 B203 106.4(6) . .
B208 B204 B205 106.6(6) . .
B209 B204 B205 58.1(5) . .
B203 B204 B205 107.5(5) . .
B208 B204 Ge2 114.4(5) . .
B209 B204 Ge2 113.3(5) . .
B203 B204 Ge2 64.5(3) . .
B205 B204 Ge2 63.1(4) . .
B310 B301 B306 61.6(6) . .
B310 B301 B305 58.6(5) . .
B306 B301 B305 107.6(7) . .
B310 B301 B302 107.2(7) . .
B306 B301 B302 57.1(5) . .
B305 B301 B302 108.4(6) . .
B310 B301 Ge3 115.5(6) . .
B306 B301 Ge3 113.4(5) . .
B305 B301 Ge3 65.0(4) . .
B302 B301 Ge3 63.7(3) . .
B308 B304 B309 60.6(7) . .
B308 B304 B305 106.6(7) . .
B309 B304 B305 58.0(6) . .
B308 B304 B303 58.4(6) . .
B309 B304 B303 107.6(6) . .
B305 B304 B303 108.8(6) . .
B308 B304 Ge3 114.1(6) . .
B309 B304 Ge3 114.5(6) . .
B305 B304 Ge3 64.6(4) . .
B303 B304 Ge3 64.1(4) . .
B308 B304 Ag2 158.8(7) . 2_766
B309 B304 Ag2 137.6(6) . 2_766
B305 B304 Ag2 94.3(4) . 2_766
B303 B304 Ag2 111.9(5) . 2_766
Ge3 B304 Ag2 71.6(2) . 2_766
B101 B110 B105 63.9(4) . .
B101 B110 B106 59.8(5) . .
B105 B110 B106 110.4(6) . .
B101 B110 B111 108.4(6) . .
B105 B110 B111 108.0(6) . .
B106 B110 B111 59.5(5) . .
B101 B110 B109 110.3(6) . .
B105 B110 B109 59.1(4) . .
B106 B110 B109 107.9(6) . .
B111 B110 B109 59.8(5) . .
B307 B303 B308 60.7(6) . .
B307 B303 B304 106.8(8) . .
B308 B303 B304 57.7(6) . .
B307 B303 B302 58.1(5) . .
B308 B303 B302 106.5(7) . .
B304 B303 B302 107.8(6) . .
B307 B303 Ge3 113.7(6) . .
B308 B303 Ge3 113.8(7) . .
B304 B303 Ge3 64.5(4) . .
B302 B303 Ge3 63.5(4) . .
B105 B109 B104 63.3(5) . .
B105 B109 B108 110.2(6) . .
B104 B109 B108 59.9(5) . .
B105 B109 B111 108.7(6) . .
B104 B109 B111 108.9(6) . .
B108 B109 B111 59.8(5) . .
B105 B109 B110 59.8(5) . .
B104 B109 B110 110.5(6) . .
B108 B109 B110 108.2(7) . .
B111 B109 B110 60.0(5) . .
N6 C60 C61 174.2(14) . .
N5 C50 C51 173.8(19) . .
N7 C70 C71 170(2) . .
B109 B105 B110 61.1(5) . .
B109 B105 B104 58.4(4) . .
B110 B105 B104 107.7(5) . .
B109 B105 B101 107.0(6) . .
B110 B105 B101 57.8(4) . .
B104 B105 B101 108.8(5) . .
B109 B105 Ge1 114.7(5) . .
B110 B105 Ge1 113.9(5) . .
B104 B105 Ge1 64.9(3) . .
B101 B105 Ge1 63.8(3) . .
B109 B105 Ag1 144.6(5) . 2_766
B110 B105 Ag1 151.2(5) . 2_766
B104 B105 Ag1 100.2(4) . 2_766
B101 B105 Ag1 106.7(4) . 2_766
Ge1 B105 Ag1 71.8(2) . 2_766
C131 N1 C131 180.0(11) . 2_666
C131 N1 C121 63.3(9) . .
C131 N1 C121 116.7(9) 2_666 .
C131 N1 C121 116.7(9) . 2_666
C131 N1 C121 63.3(9) 2_666 2_666
C121 N1 C121 180.0(11) . 2_666
C131 N1 C111 66.1(10) . 2_666
C131 N1 C111 113.9(10) 2_666 2_666
C121 N1 C111 106.3(8) . 2_666
C121 N1 C111 73.7(8) 2_666 2_666
C131 N1 C111 113.9(10) . .
C131 N1 C111 66.1(10) 2_666 .
C121 N1 C111 73.7(8) . .
C121 N1 C111 106.3(8) 2_666 .
C111 N1 C111 180.0(5) 2_666 .
C131 N1 C141 74.4(10) . .
C131 N1 C141 105.6(10) 2_666 .
C121 N1 C141 107.3(9) . .
C121 N1 C141 72.7(9) 2_666 .
C111 N1 C141 106.3(9) 2_666 .
C111 N1 C141 73.7(9) . .
C131 N1 C141 105.6(10) . 2_666
C131 N1 C141 74.4(10) 2_666 2_666
C121 N1 C141 72.7(9) . 2_666
C121 N1 C141 107.3(9) 2_666 2_666
C111 N1 C141 73.7(9) 2_666 2_666
C111 N1 C141 106.3(9) . 2_666
C141 N1 C141 180.000(3) . 2_666
C111 C112 C121 68.9(9) . .
C141 C132 C131 68.6(10) . .
C251 N2 C281 171.0(18) . .
C251 N2 C221 124.6(17) . .
C281 N2 C221 63.7(11) . .
C251 N2 C241 67.2(18) . .
C281 N2 C241 118.8(12) . .
C221 N2 C241 87.7(14) . .
C251 N2 C211 56.1(17) . .
C281 N2 C211 114.9(11) . .
C221 N2 C211 158.6(14) . .
C241 N2 C211 109.6(12) . .
C251 N2 C231 73.9(17) . .
C281 N2 C231 110.3(12) . .
C221 N2 C231 61.8(12) . .
C241 N2 C231 98.9(12) . .
C211 N2 C231 101.9(12) . .
C251 N2 C271 125(2) . .
C281 N2 C271 45.9(12) . .
C221 N2 C271 107.6(15) . .
C241 N2 C271 135.8(13) . .
C211 N2 C271 69.1(13) . .
C231 N2 C271 125.1(14) . .
C251 N2 C261 104(2) . .
C281 N2 C261 78.6(18) . .
C221 N2 C261 89(2) . .
C241 N2 C261 46.3(14) . .
C211 N2 C261 111.7(18) . .
C231 N2 C261 137.6(17) . .
C271 N2 C261 91.6(15) . .
N1 C111 C112 108.0(10) . .
N1 C131 C132 107.8(12) . .
N1 C121 C112 109.2(10) . .
C132 C141 N1 109.2(11) . .
C381 N3 C321 74.9(12) . .
C381 N3 C311 164.5(14) . .
C321 N3 C311 119.9(11) . .
C381 N3 C371 130.0(15) . .
C321 N3 C371 150.1(13) . .
C311 N3 C371 38.2(11) . .
C381 N3 C341 58.4(11) . .
C321 N3 C341 105.1(10) . .
C311 N3 C341 110.0(11) . .
C371 N3 C341 103.0(12) . .
C381 N3 C351 109.5(12) . .
C321 N3 C351 72.1(10) . .
C311 N3 C351 73.6(10) . .
C371 N3 C351 107.1(13) . .
C341 N3 C351 73.0(10) . .
C381 N3 C331 68.3(11) . .
C321 N3 C331 110.7(10) . .
C311 N3 C331 107.3(11) . .
C371 N3 C331 72.5(13) . .
C341 N3 C331 102.4(10) . .
C351 N3 C331 175.3(11) . .
C381 N3 C361 108.3(13) . .
C321 N3 C361 53.2(11) . .
C311 N3 C361 85.8(12) . .
C371 N3 C361 98.6(13) . .
C341 N3 C361 158.3(11) . .
C351 N3 C361 98.5(11) . .
C331 N3 C361 86.2(11) . .
C342 C341 N3 118.9(14) . .
N3 C321 C322 110.6(14) . .
C332 C331 N3 113.7(15) . .
N3 C311 C312 113.9(15) . .
N3 C351 C352 119.7(14) . .
N3 C381 C382 114(2) . .
C362 C361 N3 115.0(17) . .
N3 C371 C372 106(2) . .
C441 N4 C441 180.0(13) 2_556 .
C441 N4 C411 62.7(9) 2_556 2_556
C441 N4 C411 117.3(9) . 2_556
C441 N4 C411 117.3(9) 2_556 .
C441 N4 C411 62.7(9) . .
C411 N4 C411 180.0(9) 2_556 .
C441 N4 C421 62.7(9) 2_556 .
C441 N4 C421 117.3(9) . .
C411 N4 C421 108.6(8) 2_556 .
C411 N4 C421 71.4(8) . .
C441 N4 C421 117.3(9) 2_556 2_556
C441 N4 C421 62.7(9) . 2_556
C411 N4 C421 71.4(8) 2_556 2_556
C411 N4 C421 108.6(8) . 2_556
C421 N4 C421 180.0(11) . 2_556
C441 N4 C431 101.8(9) 2_556 .
C441 N4 C431 78.2(9) . .
C411 N4 C431 74.4(8) 2_556 .
C411 N4 C431 105.6(8) . .
C421 N4 C431 75.4(8) . .
C421 N4 C431 104.6(8) 2_556 .
C441 N4 C431 78.2(9) 2_556 2_556
C441 N4 C431 101.8(9) . 2_556
C411 N4 C431 105.6(8) 2_556 2_556
C411 N4 C431 74.4(8) . 2_556
C421 N4 C431 104.6(8) . 2_556
C421 N4 C431 75.4(8) 2_556 2_556
C431 N4 C431 180.0(11) . 2_556
C411 C412 C421 65.9(8) . .
C431 C432 C441 72.8(10) . .
N4 C411 C412 111.9(10) . .
N4 C411 C431 57.1(7) . 2_556
C412 C411 C431 122.4(10) . 2_556
C432 C431 N4 106.3(10) . .
N4 C421 C412 110.6(10) . .
N4 C441 C432 102.5(11) . .
N2 C241 C242 104.9(16) . .
C212 C211 N2 120.1(15) . .
C232 C231 N2 118.8(15) . .
N2 C281 C222 115.5(12) . .
N2 C251 C252 113(3) . .
C272 C271 N2 108(2) . .
C262 C261 N2 127(3) . .
C222 C221 N2 115.5(15) . .
C221 C222 C281 61.7(11) . .
Ge2 Ag1 B105 119.73(18) . 2_766
Ge2 Ag1 Ag3 144.08(3) . 2_766
B105 Ag1 Ag3 93.40(18) 2_766 2_766
Ge2 Ag1 Ag2 71.17(3) . .
B105 Ag1 Ag2 164.33(17) 2_766 .
Ag3 Ag1 Ag2 79.72(3) 2_766 .
Ge2 Ag1 Ge3 122.60(3) . 2_766
B105 Ag1 Ge3 102.51(17) 2_766 2_766
Ag3 Ag1 Ge3 54.97(2) 2_766 2_766
Ag2 Ag1 Ge3 62.00(2) . 2_766
Ge2 Ag1 Ge1 128.00(3) . 2_766
B105 Ag1 Ge1 47.17(17) 2_766 2_766
Ag3 Ag1 Ge1 64.25(2) 2_766 2_766
Ag2 Ag1 Ge1 137.01(3) . 2_766
Ge3 Ag1 Ge1 108.99(3) 2_766 2_766
Ge2 Ag1 Ag2 107.58(3) . 2_766
B105 Ag1 Ag2 93.61(17) 2_766 2_766
Ag3 Ag1 Ag2 52.78(2) 2_766 2_766
Ag2 Ag1 Ag2 93.34(3) . 2_766
Ge3 Ag1 Ag2 106.45(3) 2_766 2_766
Ge1 Ag1 Ag2 46.54(2) 2_766 2_766
Ge2 Ag1 Ag3 52.46(2) . .
B105 Ag1 Ag3 142.71(17) 2_766 .
Ag3 Ag1 Ag3 93.08(3) 2_766 .
Ag2 Ag1 Ag3 52.44(2) . .
Ge3 Ag1 Ag3 111.18(3) 2_766 .
Ge1 Ag1 Ag3 104.80(3) 2_766 .
Ag2 Ag1 Ag3 62.31(2) 2_766 .
B301 Ge3 B302 52.8(4) . .
B301 Ge3 B303 90.1(4) . .
B302 Ge3 B303 52.1(3) . .
B301 Ge3 B305 51.4(4) . .
B302 Ge3 B305 90.4(4) . .
B303 Ge3 B305 89.2(4) . .
B301 Ge3 B304 88.8(4) . .
B302 Ge3 B304 89.9(3) . .
B303 Ge3 B304 51.5(4) . .
B305 Ge3 B304 50.8(4) . .
B301 Ge3 Ag3 111.7(3) . .
B302 Ge3 Ag3 128.1(3) . .
B303 Ge3 Ag3 151.6(3) . .
B305 Ge3 Ag3 118.4(2) . .
B304 Ge3 Ag3 142.0(2) . .
B301 Ge3 Ag1 166.8(3) . 2_766
B302 Ge3 Ag1 120.8(3) . 2_766
B303 Ge3 Ag1 93.2(3) . 2_766
B305 Ge3 Ag1 141.4(2) . 2_766
B304 Ge3 Ag1 103.2(3) . 2_766
Ag3 Ge3 Ag1 61.55(2) . 2_766
B301 Ge3 Ag2 133.5(3) . 2_766
B302 Ge3 Ag2 148.6(2) . 2_766
B303 Ge3 Ag2 97.1(2) . 2_766
B305 Ge3 Ag2 82.7(2) . 2_766
B304 Ge3 Ag2 62.2(2) . 2_766
Ag3 Ge3 Ag2 81.22(3) . 2_766
Ag1 Ge3 Ag2 58.73(2) 2_766 2_766
Ge1 Ag2 B304 127.5(2) . 2_766
Ge1 Ag2 Ag1 138.47(3) . .
B304 Ag2 Ag1 91.9(2) 2_766 .
Ge1 Ag2 Ag3 67.79(3) . .
B304 Ag2 Ag3 162.9(2) 2_766 .
Ag1 Ag2 Ag3 75.78(3) . .
Ge1 Ag2 Ge3 137.59(4) . 2_766
B304 Ag2 Ge3 46.22(19) 2_766 2_766
Ag1 Ag2 Ge3 59.26(2) . 2_766
Ag3 Ag2 Ge3 130.17(3) . 2_766
Ge1 Ag2 Ge2 115.90(3) . .
B304 Ag2 Ge2 107.5(2) 2_766 .
Ag1 Ag2 Ge2 50.58(2) . .
Ag3 Ag2 Ge2 55.40(2) . .
Ge3 Ag2 Ge2 102.94(3) 2_766 .
Ge1 Ag2 Ag1 55.17(2) . 2_766
B304 Ag2 Ag1 141.3(2) 2_766 2_766
Ag1 Ag2 Ag1 86.66(3) . 2_766
Ag3 Ag2 Ag1 51.246(19) . 2_766
Ge3 Ag2 Ag1 102.66(3) 2_766 2_766
Ge2 Ag2 Ag1 101.19(2) . 2_766
B102 Ge1 B103 53.4(3) . .
B102 Ge1 B101 51.4(3) . .
B103 Ge1 B101 89.9(3) . .
B102 Ge1 B104 90.3(3) . .
B103 Ge1 B104 51.3(3) . .
B101 Ge1 B104 88.3(3) . .
B102 Ge1 B105 89.1(3) . .
B103 Ge1 B105 88.3(3) . .
B101 Ge1 B105 51.0(3) . .
B104 Ge1 B105 50.1(3) . .
B102 Ge1 Ag2 130.0(2) . .
B103 Ge1 Ag2 122.6(2) . .
B101 Ge1 Ag2 141.3(2) . .
B104 Ge1 Ag2 127.5(2) . .
B105 Ge1 Ag2 139.1(2) . .
B102 Ge1 Ag1 143.3(2) . 2_766
B103 Ge1 Ag1 137.3(3) . 2_766
B101 Ge1 Ag1 92.0(2) . 2_766
B104 Ge1 Ag1 86.1(2) . 2_766
B105 Ge1 Ag1 61.0(2) . 2_766
Ag2 Ge1 Ag1 78.29(3) . 2_766
B102 Ge1 Ag3 112.9(3) . .
B103 Ge1 Ag3 165.5(2) . .
B101 Ge1 Ag3 82.9(2) . .
B104 Ge1 Ag3 140.5(2) . .
B105 Ge1 Ag3 96.8(2) . .
Ag2 Ge1 Ag3 60.44(3) . .
Ag1 Ge1 Ag3 55.96(2) 2_766 .
B205 Ge2 B201 53.2(3) . .
B205 Ge2 B202 90.4(3) . .
B201 Ge2 B202 51.7(3) . .
B205 Ge2 B204 51.6(3) . .
B201 Ge2 B204 90.7(3) . .
B202 Ge2 B204 89.2(3) . .
B205 Ge2 B203 89.2(3) . .
B201 Ge2 B203 89.3(3) . .
B202 Ge2 B203 50.9(3) . .
B204 Ge2 B203 51.1(3) . .
B205 Ge2 Ag1 115.1(2) . .
B201 Ge2 Ag1 128.1(2) . .
B202 Ge2 Ag1 147.4(2) . .
B204 Ge2 Ag1 122.2(2) . .
B203 Ge2 Ag1 142.3(2) . .
B205 Ge2 Ag3 137.5(2) . .
B201 Ge2 Ag3 145.7(2) . .
B202 Ge2 Ag3 94.04(19) . .
B204 Ge2 Ag3 86.2(2) . .
B203 Ge2 Ag3 62.4(2) . .
Ag1 Ge2 Ag3 80.90(3) . .
B205 Ge2 Ag2 165.1(2) . .
B201 Ge2 Ag2 118.4(2) . .
B202 Ge2 Ag2 91.9(2) . .
B204 Ge2 Ag2 143.1(2) . .
B203 Ge2 Ag2 103.7(2) . .
Ag1 Ge2 Ag2 58.25(2) . .
Ag3 Ge2 Ag2 56.96(2) . .
Ge3 Ag3 B203 119.83(17) . .
Ge3 Ag3 Ag1 63.48(3) . 2_766
B203 Ag3 Ag1 175.50(18) . 2_766
Ge3 Ag3 Ge2 132.64(4) . .
B203 Ag3 Ge2 48.21(15) . .
Ag1 Ag3 Ge2 132.51(4) 2_766 .
Ge3 Ag3 Ag2 136.96(3) . .
B203 Ag3 Ag2 101.54(16) . .
Ag1 Ag3 Ag2 75.97(3) 2_766 .
Ge2 Ag3 Ag2 67.63(3) . .
Ge3 Ag3 Ge1 112.21(3) . .
B203 Ag3 Ge1 115.71(18) . .
Ag1 Ag3 Ge1 59.79(2) 2_766 .
Ge2 Ag3 Ge1 112.67(3) . .
Ag2 Ag3 Ge1 51.77(2) . .
Ge3 Ag3 Ag1 109.70(3) . .
B203 Ag3 Ag1 94.47(16) . .
Ag1 Ag3 Ag1 86.92(3) 2_766 .
Ge2 Ag3 Ag1 46.64(2) . .
Ag2 Ag3 Ag1 51.78(2) . .
Ge1 Ag3 Ag1 101.29(3) . .
B202 B206 B211 108.9(5) . .
B202 B206 B201 63.6(4) . .
B211 B206 B201 109.1(6) . .
B202 B206 B207 60.3(4) . .
B211 B206 B207 59.5(4) . .
B201 B206 B207 111.0(5) . .
B202 B206 B210 109.9(5) . .
B211 B206 B210 59.9(5) . .
B201 B206 B210 59.6(4) . .
B207 B206 B210 107.7(6) . .
B302 B306 B301 65.2(5) . .
B302 B306 B311 109.8(7) . .
B301 B306 B311 109.2(7) . .
B302 B306 B307 60.0(5) . .
B301 B306 B307 111.1(6) . .
B311 B306 B307 59.5(7) . .
B302 B306 B310 111.4(6) . .
B301 B306 B310 58.9(5) . .
B311 B306 B310 60.4(7) . .
B307 B306 B310 107.8(7) . .
B211 B207 B203 109.0(6) . .
B211 B207 B206 60.1(5) . .
B203 B207 B206 110.1(5) . .
B211 B207 B202 108.9(5) . .
B203 B207 B202 63.0(4) . .
B206 B207 B202 59.7(4) . .
B211 B207 B208 60.3(5) . .
B203 B207 B208 59.8(4) . .
B206 B207 B208 108.7(6) . .
B202 B207 B208 110.4(5) . .
B108 B103 B107 61.0(5) . .
B108 B103 B104 57.9(5) . .
B107 B103 B104 106.7(6) . .
B108 B103 B102 106.5(6) . .
B107 B103 B102 57.7(5) . .
B104 B103 B102 107.4(5) . .
B108 B103 Ge1 115.2(5) . .
B107 B103 Ge1 113.5(5) . .
B104 B103 Ge1 65.5(4) . .
B102 B103 Ge1 62.8(4) . .
B205 B209 B204 63.6(5) . .
B205 B209 B208 110.4(6) . .
B204 B209 B208 59.7(5) . .
B205 B209 B211 108.6(6) . .
B204 B209 B211 108.7(6) . .
B208 B209 B211 59.9(5) . .
B205 B209 B210 59.7(5) . .
B204 B209 B210 110.1(6) . .
B208 B209 B210 107.6(6) . .
B211 B209 B210 59.4(5) . .
B106 B102 B107 60.5(5) . .
B106 B102 B101 57.9(4) . .
B107 B102 B101 106.2(6) . .
B106 B102 B103 105.6(6) . .
B107 B102 B103 57.1(5) . .
B101 B102 B103 107.3(6) . .
B106 B102 Ge1 115.2(5) . .
B107 B102 Ge1 113.8(5) . .
B101 B102 Ge1 65.4(4) . .
B103 B102 Ge1 63.8(4) . .
B101 B106 B111 109.4(6) . .
B101 B106 B110 59.8(5) . .
B111 B106 B110 60.7(5) . .
B101 B106 B102 63.2(5) . .
B111 B106 B102 109.2(6) . .
B110 B106 B102 110.7(6) . .
B101 B106 B107 109.9(5) . .
B111 B106 B107 59.5(5) . .
B110 B106 B107 108.2(6) . .
B102 B106 B107 59.9(5) . .
B104 B108 B103 64.0(5) . .
B104 B108 B109 59.8(5) . .
B103 B108 B109 111.1(6) . .
B104 B108 B111 109.5(6) . .
B103 B108 B111 109.1(6) . .
B109 B108 B111 60.6(5) . .
B104 B108 B107 110.4(6) . .
B103 B108 B107 59.6(5) . .
B109 B108 B107 108.2(6) . .
B111 B108 B107 59.4(5) . .
B201 B210 B211 109.0(6) . .
B201 B210 B205 65.0(5) . .
B211 B210 B205 108.7(6) . .
B201 B210 B206 59.8(4) . .
B211 B210 B206 59.6(5) . .
B205 B210 B206 111.2(6) . .
B201 B210 B209 111.4(6) . .
B211 B210 B209 59.8(5) . .
B205 B210 B209 59.3(5) . .
B206 B210 B209 108.0(6) . .
B305 B309 B310 60.1(6) . .
B305 B309 B304 62.5(5) . .
B310 B309 B304 109.2(7) . .
B305 B309 B308 108.7(7) . .
B310 B309 B308 106.9(8) . .
B304 B309 B308 58.8(6) . .
B305 B309 B311 108.7(7) . .
B310 B309 B311 60.3(6) . .
B304 B309 B311 106.8(8) . .
B308 B309 B311 58.5(7) . .
B111 B107 B103 109.0(7) . .
B111 B107 B102 109.0(6) . .
B103 B107 B102 65.2(5) . .
B111 B107 B106 59.5(5) . .
B103 B107 B106 111.3(6) . .
B102 B107 B106 59.7(5) . .
B111 B107 B108 59.6(5) . .
B103 B107 B108 59.4(5) . .
B102 B107 B108 111.0(6) . .
B106 B107 B108 107.4(6) . .
B204 B208 B203 63.6(4) . .
B204 B208 B211 109.0(6) . .
B203 B208 B211 108.0(6) . .
B204 B208 B209 59.9(5) . .
B203 B208 B209 110.2(5) . .
B211 B208 B209 60.1(5) . .
B204 B208 B207 110.8(5) . .
B203 B208 B207 59.8(5) . .
B211 B208 B207 59.2(5) . .
B209 B208 B207 107.9(6) . .
B106 B111 B107 60.9(5) . .
B106 B111 B108 109.5(6) . .
B107 B111 B108 60.9(5) . .
B106 B111 B109 108.4(6) . .
B107 B111 B109 108.5(6) . .
B108 B111 B109 59.6(5) . .
B106 B111 B110 59.8(5) . .
B107 B111 B110 108.6(6) . .
B108 B111 B110 108.2(6) . .
B109 B111 B110 60.2(5) . .
B207 B211 B206 60.4(4) . .
B207 B211 B210 108.9(6) . .
B206 B211 B210 60.5(4) . .
B207 B211 B208 60.6(5) . .
B206 B211 B208 109.1(6) . .
B210 B211 B208 108.8(6) . .
B207 B211 B209 109.0(6) . .
B206 B211 B209 109.5(6) . .
B210 B211 B209 60.7(5) . .
B208 B211 B209 60.1(5) . .
B301 B310 B309 111.3(7) . .
B301 B310 B305 63.5(5) . .
B309 B310 B305 59.9(5) . .
B301 B310 B306 59.5(6) . .
B309 B310 B306 108.8(8) . .
B305 B310 B306 109.8(7) . .
B301 B310 B311 108.6(8) . .
B309 B310 B311 61.2(7) . .
B305 B310 B311 109.2(8) . .
B306 B310 B311 59.2(6) . .
B303 B307 B302 64.5(5) . .
B303 B307 B311 109.9(7) . .
B302 B307 B311 109.7(7) . .
B303 B307 B306 110.4(6) . .
B302 B307 B306 59.1(5) . .
B311 B307 B306 60.2(6) . .
B303 B307 B308 60.2(6) . .
B302 B307 B308 111.0(6) . .
B311 B307 B308 59.6(7) . .
B306 B307 B308 107.2(8) . .
B304 B308 B311 110.6(8) . .
B304 B308 B303 63.8(5) . .
B311 B308 B303 109.2(7) . .
B304 B308 B307 110.3(7) . .
B311 B308 B307 59.8(6) . .
B303 B308 B307 59.1(6) . .
B304 B308 B309 60.6(6) . .
B311 B308 B309 61.4(7) . .
B303 B308 B309 111.9(7) . .
B307 B308 B309 109.3(8) . .
B308 B311 B307 60.6(7) . .
B308 B311 B306 108.1(8) . .
B307 B311 B306 60.3(6) . .
B308 B311 B310 106.7(7) . .
B307 B311 B310 108.5(7) . .
B306 B311 B310 60.4(6) . .
B308 B311 B309 60.1(7) . .
B307 B311 B309 108.9(7) . .
B306 B311 B309 107.6(7) . .
B310 B311 B309 58.5(7) . .

loop_
_geom_bond_atom_site_label_1
_geom_bond_atom_site_label_2
_geom_bond_distance
_geom_bond_site_symmetry_2
B205 B209 1.766(12) .
B205 B210 1.772(12) .
B205 B204 1.863(12) .
B205 B201 1.900(12) .
B205 Ge2 2.119(8) .
B203 B207 1.768(11) .
B203 B208 1.769(11) .
B203 B202 1.851(10) .
B203 B204 1.863(11) .
B203 Ge2 2.161(7) .
B203 Ag3 2.570(7) .
B202 B206 1.765(11) .
B202 B207 1.774(10) .
B202 B201 1.861(10) .
B202 Ge2 2.143(8) .
B201 B210 1.765(11) .
B201 B206 1.768(10) .
B201 Ge2 2.124(8) .
B104 B109 1.755(11) .
B104 B108 1.756(11) .
B104 B105 1.841(11) .
B104 B103 1.864(13) .
B104 Ge1 2.174(8) .
B101 B106 1.756(11) .
B101 B110 1.756(11) .
B101 B102 1.849(12) .
B101 B105 1.865(11) .
B101 Ge1 2.152(7) .
B302 B306 1.748(13) .
B302 B307 1.764(13) .
B302 B303 1.875(13) .
B302 B301 1.889(13) .
B302 Ge3 2.126(8) .
B305 B309 1.762(13) .
B305 B310 1.766(12) .
B305 B304 1.843(14) .
B305 B301 1.852(13) .
B305 Ge3 2.149(9) .
B204 B208 1.766(11) .
B204 B209 1.769(12) .
B204 Ge2 2.160(8) .
B301 B310 1.751(15) .
B301 B306 1.760(11) .
B301 Ge3 2.124(8) .
B304 B308 1.757(13) .
B304 B309 1.790(14) .
B304 B303 1.865(14) .
B304 Ge3 2.151(9) .
B304 Ag2 2.635(8) 2_766
B110 B105 1.766(11) .
B110 B106 1.768(13) .
B110 B111 1.784(12) .
B110 B109 1.788(12) .
B303 B307 1.751(13) .
B303 B308 1.770(17) .
B303 Ge3 2.144(9) .
B109 B105 1.754(11) .
B109 B108 1.763(13) .
B109 B111 1.781(13) .
C61 C60 1.392(15) .
C60 N6 1.144(15) .
C71 C70 1.43(2) .
C50 N5 1.14(2) .
C50 C51 1.411(19) .
N7 C70 1.16(2) .
B105 Ge1 2.178(8) .
B105 Ag1 2.598(7) 2_766
N1 C131 1.448(19) .
N1 C131 1.448(19) 2_666
N1 C121 1.490(15) .
N1 C121 1.490(15) 2_666
N1 C111 1.548(16) 2_666
N1 C111 1.548(16) .
N1 C141 1.593(17) .
N1 C141 1.593(17) 2_666
C112 C111 1.594(19) .
C112 C121 1.627(18) .
C132 C141 1.55(2) .
C132 C131 1.71(2) .
N2 C251 1.431(18) .
N2 C281 1.438(14) .
N2 C221 1.518(16) .
N2 C241 1.52(2) .
N2 C211 1.54(2) .
N2 C231 1.568(15) .
N2 C271 1.572(16) .
N2 C261 1.596(18) .
N3 C381 1.38(2) .
N3 C321 1.419(18) .
N3 C311 1.450(19) .
N3 C371 1.46(2) .
N3 C341 1.564(17) .
N3 C351 1.573(19) .
N3 C331 1.578(18) .
N3 C361 1.68(2) .
C332 C331 1.50(3) .
C322 C321 1.56(3) .
C341 C342 1.55(3) .
C312 C311 1.49(3) .
C351 C352 1.58(3) .
C381 C382 1.60(5) .
C361 C362 1.52(4) .
C371 C372 1.49(4) .
N4 C441 1.464(17) 2_556
N4 C441 1.464(17) .
N4 C411 1.477(14) 2_556
N4 C411 1.477(14) .
N4 C421 1.488(15) .
N4 C421 1.488(15) 2_556
N4 C431 1.656(15) .
N4 C431 1.656(15) 2_556
C412 C411 1.584(16) .
C412 C421 1.597(16) .
C432 C431 1.52(2) .
C432 C441 1.78(2) .
C411 C431 1.90(2) 2_556
C212 C211 1.50(3) .
C241 C242 1.55(3) .
C231 C232 1.55(3) .
C281 C222 1.561(15) .
C262 C261 1.59(4) .
C251 C252 1.494(19) .
C271 C272 1.43(4) .
C221 C222 1.481(16) .
Ag1 Ge2 2.4868(8) .
Ag1 B105 2.598(7) 2_766
Ag1 Ag3 2.7046(8) 2_766
Ag1 Ag2 2.7374(9) .
Ag1 Ge3 2.7526(9) 2_766
Ag1 Ge1 2.8207(9) 2_766
Ag1 Ag2 3.3647(10) 2_766
Ag1 Ag3 3.3772(10) .
Ge3 Ag3 2.5191(9) .
Ge3 Ag1 2.7525(9) 2_766
Ge3 Ag2 2.8277(9) 2_766
Ag2 Ge1 2.4941(9) .
Ag2 B304 2.635(8) 2_766
Ag2 Ag3 2.7619(9) .
Ag2 Ge3 2.8277(9) 2_766
Ag2 Ge2 3.0468(10) .
Ag2 Ag1 3.3647(10) 2_766
Ge1 B102 2.114(8) .
Ge1 B103 2.132(8) .
Ge1 Ag1 2.8207(10) 2_766
Ge1 Ag3 2.9397(10) .
Ge2 Ag3 2.7121(10) .
Ag3 Ag1 2.7046(8) 2_766
B206 B211 1.765(12) .
B206 B207 1.770(10) .
B206 B210 1.782(11) .
B306 B311 1.776(15) .
B306 B307 1.779(14) .
B306 B310 1.798(16) .
B207 B211 1.755(12) .
B207 B208 1.779(12) .
B103 B108 1.761(13) .
B103 B107 1.765(11) .
B103 B102 1.908(12) .
B209 B208 1.778(13) .
B209 B211 1.778(13) .
B209 B210 1.794(12) .
B102 B106 1.774(11) .
B102 B107 1.778(13) .
B106 B111 1.763(13) .
B106 B107 1.788(12) .
B108 B111 1.767(12) .
B108 B107 1.790(14) .
B210 B211 1.771(11) .
B309 B310 1.765(17) .
B309 B308 1.79(2) .
B309 B311 1.814(15) .
B107 B111 1.763(13) .
B208 B211 1.775(12) .
B310 B311 1.799(17) .
B307 B311 1.764(18) .
B307 B308 1.780(16) .
B308 B311 1.761(16) .
